data_4080538
loop_
_publ_author_name
'Yao, Changguang'
'Wu, Chunji'
'Wang, Baoli'
'Cui, Dongmei'

_publ_section_title
;
 Copolymerization of Ethylene with 1-Hexene and 1-Octene Catalyzed by
 Fluorenyl N-Heterocyclic Carbene Ligated Rare-Earth Metal Precursors
;
_journal_issue 7
_journal_name_full Organometallics
_journal_page_first 2204
_journal_paper_doi 10.1021/om4000709
_journal_volume 32
_journal_year 2013
_chemical_formula_sum 'C39 H52 Er N2 Si2'
_chemical_formula_weight 772.27
_chemical_name_systematic
; 
 ? 
;
_space_group_IT_number 15
_symmetry_cell_setting monoclinic
_symmetry_space_group_name_Hall '-C 2yc'
_symmetry_space_group_name_H-M 'C 1 2/c 1'
_atom_sites_solution_hydrogens geom
_atom_sites_solution_primary direct
_atom_sites_solution_secondary difmap
_audit_creation_method SHELXL-97
_cell_angle_alpha 90.00
_cell_angle_beta 117.2640(10)
_cell_angle_gamma 90.00
_cell_formula_units_Z 8
_cell_length_a 37.909(2)
_cell_length_b 11.0583(7)
_cell_length_c 20.5609(14)
_cell_measurement_temperature 198(2)
_cell_volume 7661.8(8)
_computing_structure_refinement 'SHELXL-97 (Sheldrick, 1997)'
_computing_structure_solution 'SHELXS-97 (Sheldrick, 1990)'
_diffrn_ambient_temperature 198(2)
_diffrn_measured_fraction_theta_full 0.994
_diffrn_measured_fraction_theta_max 0.994
_diffrn_radiation_monochromator graphite
_diffrn_radiation_source 'fine-focus sealed tube'
_diffrn_radiation_type MoK\a
_diffrn_radiation_wavelength 0.71073
_diffrn_reflns_av_R_equivalents 0.0644
_diffrn_reflns_av_sigmaI/netI 0.0707
_diffrn_reflns_limit_h_max 46
_diffrn_reflns_limit_h_min -44
_diffrn_reflns_limit_k_max 13
_diffrn_reflns_limit_k_min -13
_diffrn_reflns_limit_l_max 21
_diffrn_reflns_limit_l_min -25
_diffrn_reflns_number 24146
_diffrn_reflns_theta_full 26.05
_diffrn_reflns_theta_max 26.05
_diffrn_reflns_theta_min 1.94
_exptl_absorpt_coefficient_mu 2.280
_exptl_absorpt_correction_T_max 0.8567
_exptl_absorpt_correction_T_min 0.7875
_exptl_absorpt_correction_type multi-scan
_exptl_crystal_density_diffrn 1.339
_exptl_crystal_density_method 'not measured'
_exptl_crystal_F_000 3167
_exptl_crystal_size_max 0.11
_exptl_crystal_size_mid 0.09
_exptl_crystal_size_min 0.07
_refine_diff_density_max 2.161
_refine_diff_density_min -2.020
_refine_diff_density_rms 0.131
_refine_ls_extinction_method none
_refine_ls_goodness_of_fit_ref 1.045
_refine_ls_hydrogen_treatment constr
_refine_ls_matrix_type full
_refine_ls_number_parameters 375
_refine_ls_number_reflns 7533
_refine_ls_number_restraints 18
_refine_ls_restrained_S_all 1.051
_refine_ls_R_factor_all 0.0859
_refine_ls_R_factor_gt 0.0596
_refine_ls_shift/su_max 0.001
_refine_ls_shift/su_mean 0.000
_refine_ls_structure_factor_coef Fsqd
_refine_ls_weighting_details 'calc w=1/[\s^2^(Fo^2^)+(0.0600P)^2^+29.2694P] where P=(Fo^2^+2Fc^2^)/3'
_refine_ls_weighting_scheme calc
_refine_ls_wR_factor_gt 0.1279
_refine_ls_wR_factor_ref 0.1413
_reflns_number_gt 5631
_reflns_number_total 7533
_reflns_threshold_expression >2sigma(I)
_cod_data_source_file om4000709_si_002.cif
_cod_data_source_block flu-er
_cod_original_sg_symbol_H-M C2/c
_cod_database_code 4080538

loop_
_symmetry_equiv_pos_as_xyz
'x, y, z'
'-x, y, -z+1/2'
'x+1/2, y+1/2, z'
'-x+1/2, y+1/2, -z+1/2'
'-x, -y, -z'
'x, -y, z-1/2'
'-x+1/2, -y+1/2, -z'
'x+1/2, -y+1/2, z-1/2'

loop_
_atom_site_label
_atom_site_type_symbol
_atom_site_fract_x
_atom_site_fract_y
_atom_site_fract_z
_atom_site_U_iso_or_equiv
_atom_site_adp_type
_atom_site_occupancy
_atom_site_symmetry_multiplicity
_atom_site_calc_flag
_atom_site_refinement_flags
Er1 Er 0.155815(9) 0.26893(3) 0.080966(18) 0.03563(12) Uani 1 1 d .
N1 N 0.14647(19) 0.4575(6) 0.2023(3) 0.0450(16) Uani 1 1 d .
N2 N 0.08733(18) 0.3927(5) 0.1354(3) 0.0416(15) Uani 1 1 d .
Si1 Si 0.18077(8) 0.5755(2) 0.01478(14) 0.0604(7) Uani 1 1 d .
Si2 Si 0.10050(8) 0.0880(2) -0.09304(14) 0.0593(7) Uani 1 1 d .
C1 C 0.2320(2) 0.2486(7) 0.1816(4) 0.0428(18) Uani 1 1 d .
C2 C 0.2602(2) 0.3260(8) 0.1756(4) 0.053(2) Uani 1 1 d .
H2 H 0.2675 0.4001 0.2019 0.063 Uiso 1 1 calc R
C3 C 0.2764(3) 0.2926(10) 0.1320(5) 0.069(3) Uani 1 1 d .
H3 H 0.2954 0.3447 0.1285 0.082 Uiso 1 1 calc R
C4 C 0.2666(3) 0.1855(10) 0.0922(5) 0.068(3) Uani 1 1 d .
H4 H 0.2791 0.1660 0.0625 0.082 Uiso 1 1 calc R
C5 C 0.2393(2) 0.1080(8) 0.0951(4) 0.053(2) Uani 1 1 d .
H5 H 0.2321 0.0360 0.0668 0.063 Uiso 1 1 calc R
C6 C 0.2221(2) 0.1372(7) 0.1412(4) 0.0445(19) Uani 1 1 d .
C7 C 0.1946(2) 0.0727(7) 0.1594(4) 0.0428(18) Uani 1 1 d .
C8 C 0.1765(2) -0.0411(7) 0.1398(5) 0.052(2) Uani 1 1 d .
H8 H 0.1807 -0.0904 0.1062 0.063 Uiso 1 1 calc R
C9 C 0.1531(2) -0.0802(8) 0.1688(5) 0.058(2) Uani 1 1 d .
H9 H 0.1409 -0.1576 0.1556 0.069 Uiso 1 1 calc R
C10 C 0.1463(2) -0.0070(9) 0.2188(5) 0.059(2) Uani 1 1 d .
H10 H 0.1297 -0.0368 0.2385 0.071 Uiso 1 1 calc R
C11 C 0.1631(2) 0.1054(8) 0.2394(5) 0.052(2) Uani 1 1 d .
H11 H 0.1578 0.1534 0.2724 0.063 Uiso 1 1 calc R
C12 C 0.1885(3) 0.1491(11) 0.2105(6) 0.081(2) Uani 1 1 d .
C13 C 0.2094(2) 0.2586(7) 0.2209(4) 0.0430(18) Uani 1 1 d .
C14 C 0.2125(2) 0.3616(8) 0.2713(4) 0.051(2) Uani 1 1 d .
H14A H 0.2408 0.3838 0.2998 0.061 Uiso 1 1 calc R
H14B H 0.2032 0.3327 0.3064 0.061 Uiso 1 1 calc R
C15 C 0.1892(2) 0.4751(7) 0.2340(5) 0.052(2) Uani 1 1 d .
H15A H 0.1971 0.5415 0.2702 0.063 Uiso 1 1 calc R
H15B H 0.1961 0.4996 0.1949 0.063 Uiso 1 1 calc R
C16 C 0.1251(3) 0.3858(9) 0.1444(5) 0.0694(19) Uani 1 1 d .
C17 C 0.1225(3) 0.5080(8) 0.2297(5) 0.059(2) Uani 1 1 d .
H17 H 0.1307 0.5611 0.2704 0.070 Uiso 1 1 calc R
C18 C 0.0858(3) 0.4678(8) 0.1881(5) 0.058(2) Uani 1 1 d .
H18 H 0.0629 0.4870 0.1935 0.069 Uiso 1 1 calc R
C19 C 0.0537(2) 0.3368(7) 0.0778(4) 0.0426(18) Uani 1 1 d .
C20 C 0.0374(3) 0.2319(7) 0.0925(6) 0.055(2) Uani 1 1 d .
C21 C 0.0047(3) 0.1807(9) 0.0331(6) 0.067(3) Uani 1 1 d .
H21 H -0.0071 0.1102 0.0411 0.081 Uiso 1 1 calc R
C22 C -0.0110(3) 0.2277(9) -0.0359(7) 0.073(3) Uani 1 1 d .
C23 C 0.0052(2) 0.3313(9) -0.0481(5) 0.060(2) Uani 1 1 d .
H23 H -0.0059 0.3649 -0.0959 0.073 Uiso 1 1 calc R
C24 C 0.0373(2) 0.3875(7) 0.0081(5) 0.049(2) Uani 1 1 d .
C25 C 0.0553(3) 0.1770(8) 0.1674(5) 0.069(3) Uani 1 1 d .
H25A H 0.0808 0.1393 0.1777 0.104 Uiso 1 1 calc R
H25B H 0.0373 0.1156 0.1699 0.104 Uiso 1 1 calc R
H25C H 0.0597 0.2402 0.2038 0.104 Uiso 1 1 calc R
C26 C 0.0548(3) 0.5004(8) -0.0069(5) 0.062(2) Uani 1 1 d .
H26A H 0.0764 0.4781 -0.0183 0.093 Uiso 1 1 calc R
H26B H 0.0652 0.5527 0.0364 0.093 Uiso 1 1 calc R
H26C H 0.0342 0.5437 -0.0486 0.093 Uiso 1 1 calc R
C27 C -0.0473(3) 0.1674(11) -0.0982(7) 0.111(5) Uani 1 1 d .
H27A H -0.0387 0.1178 -0.1277 0.166 Uiso 1 1 calc R
H27B H -0.0657 0.2299 -0.1291 0.166 Uiso 1 1 calc R
H27C H -0.0607 0.1162 -0.0774 0.166 Uiso 1 1 calc R
C28 C 0.1688(3) 0.4132(8) 0.0119(4) 0.054(2) Uani 1 1 d .
H28A H 0.1907 0.3750 0.0056 0.065 Uiso 1 1 calc R
H28B H 0.1453 0.4056 -0.0366 0.065 Uiso 1 1 calc R
C29 C 0.2322(3) 0.6146(9) 0.0844(5) 0.0694(19) Uani 1 1 d .
H29A H 0.2352 0.5978 0.1335 0.104 Uiso 1 1 calc R
H29B H 0.2372 0.7005 0.0804 0.104 Uiso 1 1 calc R
H29C H 0.2513 0.5658 0.0759 0.104 Uiso 1 1 calc R
C30 C 0.1455(4) 0.6661(9) 0.0347(7) 0.095(4) Uani 1 1 d .
H30A H 0.1185 0.6546 -0.0047 0.143 Uiso 1 1 calc R
H30B H 0.1526 0.7518 0.0380 0.143 Uiso 1 1 calc R
H30C H 0.1468 0.6394 0.0811 0.143 Uiso 1 1 calc R
C31 C 0.1759(3) 0.6335(9) -0.0750(5) 0.077(3) Uani 1 1 d .
H31A H 0.1941 0.5890 -0.0881 0.116 Uiso 1 1 calc R
H31B H 0.1825 0.7198 -0.0705 0.116 Uiso 1 1 calc R
H31C H 0.1486 0.6219 -0.1131 0.116 Uiso 1 1 calc R
C32 C 0.1051(2) 0.1495(8) -0.0070(5) 0.056(2) Uani 1 1 d .
H32A H 0.1030 0.0785 0.0204 0.067 Uiso 1 1 calc R
H32B H 0.0805 0.1967 -0.0209 0.067 Uiso 1 1 calc R
C33 C 0.1410(4) -0.0184(11) -0.0784(7) 0.109(4) Uani 1 1 d U
H33A H 0.1663 0.0249 -0.0570 0.164 Uiso 1 1 calc R
H33B H 0.1363 -0.0537 -0.1254 0.164 Uiso 1 1 calc R
H33C H 0.1417 -0.0828 -0.0451 0.164 Uiso 1 1 calc R
C34 C 0.1046(4) 0.2094(10) -0.1531(6) 0.106(4) Uani 1 1 d U
H34A H 0.0839 0.2702 -0.1633 0.159 Uiso 1 1 calc R
H34B H 0.1013 0.1735 -0.1991 0.159 Uiso 1 1 calc R
H34C H 0.1308 0.2478 -0.1280 0.159 Uiso 1 1 calc R
C35 C 0.0516(3) 0.0167(10) -0.1505(5) 0.081(2) Uani 1 1 d U
H35A H 0.0491 -0.0574 -0.1268 0.122 Uiso 1 1 calc R
H35B H 0.0495 -0.0030 -0.1986 0.122 Uiso 1 1 calc R
H35C H 0.0304 0.0731 -0.1565 0.122 Uiso 1 1 calc R
C36 C 1.0000 0.3250(18) 0.2500 0.098(5) Uiso 1 2 d S
H36 H 1.0000 0.2391 0.2500 0.118 Uiso 1 2 calc SR
C37 C 0.9711(4) 0.3848(13) 0.2032(8) 0.111(4) Uiso 1 1 d .
C38 C 1.0000 0.5669(18) 0.2500 0.113(6) Uiso 1 2 d S
H38 H 1.0000 0.6529 0.2500 0.135 Uiso 1 2 calc SR
C39 C 0.9671(4) 0.5114(12) 0.1990(8) 0.112(4) Uiso 1 1 d .
H39 H 0.9441 0.5528 0.1647 0.134 Uiso 1 1 calc R
C40 C 0.9407(8) 0.322(2) 0.1586(14) 0.267(13) Uiso 1 1 d .
H40A H 0.9450 0.2939 0.1175 0.400 Uiso 1 1 calc R
H40B H 0.9167 0.3716 0.1402 0.400 Uiso 1 1 calc R
H40C H 0.9375 0.2514 0.1846 0.400 Uiso 1 1 calc R

loop_
_atom_site_aniso_label
_atom_site_aniso_U_11
_atom_site_aniso_U_22
_atom_site_aniso_U_33
_atom_site_aniso_U_23
_atom_site_aniso_U_13
_atom_site_aniso_U_12
Er1 0.03021(19) 0.0495(2) 0.02864(19) -0.00555(16) 0.01474(14) 0.00005(15)
N1 0.049(4) 0.052(4) 0.036(4) -0.008(3) 0.022(3) -0.006(3)
N2 0.036(4) 0.051(4) 0.040(4) -0.004(3) 0.020(3) 0.008(3)
Si1 0.0733(18) 0.0669(16) 0.0509(15) -0.0052(12) 0.0370(14) -0.0203(13)
Si2 0.0596(16) 0.0643(16) 0.0471(15) -0.0226(12) 0.0186(13) -0.0029(12)
C1 0.030(4) 0.063(5) 0.034(4) 0.002(4) 0.013(3) -0.001(3)
C2 0.036(5) 0.074(6) 0.049(5) -0.007(4) 0.021(4) -0.013(4)
C3 0.047(6) 0.097(8) 0.066(7) 0.011(6) 0.030(5) -0.005(5)
C4 0.053(6) 0.114(8) 0.055(6) 0.016(6) 0.040(5) 0.024(6)
C5 0.043(5) 0.076(6) 0.041(5) 0.005(4) 0.021(4) 0.025(4)
C6 0.031(4) 0.068(5) 0.033(4) 0.007(4) 0.013(4) 0.012(4)
C7 0.033(4) 0.061(5) 0.028(4) 0.004(4) 0.008(3) 0.002(4)
C8 0.040(5) 0.055(5) 0.050(5) -0.006(4) 0.010(4) 0.003(4)
C9 0.036(5) 0.055(5) 0.067(6) 0.002(5) 0.011(5) 0.000(4)
C10 0.038(5) 0.084(7) 0.053(6) 0.024(5) 0.018(4) -0.005(4)
C11 0.038(5) 0.074(6) 0.048(5) 0.004(4) 0.022(4) 0.004(4)
C12 0.066(4) 0.116(5) 0.061(4) -0.024(4) 0.028(4) -0.019(4)
C13 0.032(4) 0.064(5) 0.034(4) -0.004(4) 0.016(3) 0.001(3)
C14 0.037(5) 0.079(6) 0.031(4) -0.012(4) 0.012(4) -0.009(4)
C15 0.053(5) 0.057(5) 0.050(5) -0.022(4) 0.025(5) -0.018(4)
C16 0.067(5) 0.077(5) 0.059(4) 0.006(4) 0.024(4) -0.021(4)
C17 0.068(6) 0.065(6) 0.044(5) -0.013(4) 0.027(5) 0.017(5)
C18 0.057(6) 0.077(6) 0.048(5) 0.002(5) 0.031(5) 0.023(5)
C19 0.031(4) 0.050(5) 0.048(5) -0.004(4) 0.019(4) 0.009(3)
C20 0.046(5) 0.053(5) 0.077(7) 0.012(5) 0.037(5) 0.009(4)
C21 0.047(6) 0.061(6) 0.100(9) -0.007(6) 0.039(6) -0.004(5)
C22 0.042(5) 0.074(7) 0.087(8) -0.008(6) 0.016(6) 0.006(5)
C23 0.038(5) 0.078(6) 0.056(6) 0.005(5) 0.013(5) 0.019(5)
C24 0.036(5) 0.058(5) 0.052(5) 0.002(4) 0.019(4) 0.015(4)
C25 0.070(6) 0.063(6) 0.092(8) 0.016(6) 0.052(6) 0.009(5)
C26 0.058(6) 0.078(6) 0.052(6) 0.014(5) 0.027(5) 0.013(5)
C27 0.050(7) 0.103(9) 0.126(11) -0.026(8) -0.005(7) -0.006(6)
C28 0.060(6) 0.071(6) 0.041(5) -0.006(4) 0.031(5) -0.004(4)
C29 0.067(5) 0.077(5) 0.059(4) 0.006(4) 0.024(4) -0.021(4)
C30 0.160(12) 0.055(6) 0.119(10) -0.020(6) 0.106(10) -0.015(7)
C31 0.111(9) 0.073(6) 0.071(7) 0.012(5) 0.062(7) 0.008(6)
C32 0.040(5) 0.073(6) 0.053(5) -0.018(4) 0.019(4) -0.002(4)
C33 0.137(8) 0.107(7) 0.092(7) 0.000(6) 0.060(6) 0.045(6)
C34 0.147(9) 0.086(6) 0.076(7) -0.001(5) 0.044(6) 0.030(6)
C35 0.066(4) 0.116(5) 0.061(4) -0.024(4) 0.028(4) -0.019(4)

loop_
_atom_type_symbol
_atom_type_description
_atom_type_scat_dispersion_real
_atom_type_scat_dispersion_imag
_atom_type_scat_source
C C 0.0033 0.0016 'International Tables Vol C Tables 4.2.6.8 and 6.1.1.4'
H H 0.0000 0.0000 'International Tables Vol C Tables 4.2.6.8 and 6.1.1.4'
Er Er -0.2586 4.9576 'International Tables Vol C Tables 4.2.6.8 and 6.1.1.4'
N N 0.0061 0.0033 'International Tables Vol C Tables 4.2.6.8 and 6.1.1.4'
Si Si 0.0817 0.0704 'International Tables Vol C Tables 4.2.6.8 and 6.1.1.4'

loop_
_geom_angle_atom_site_label_1
_geom_angle_atom_site_label_2
_geom_angle_atom_site_label_3
_geom_angle
_geom_angle_site_symmetry_1
C28 Er1 C32 104.0(3) .
C28 Er1 C16 104.2(3) .
C32 Er1 C16 106.4(3) .
C28 Er1 C13 114.8(3) .
C32 Er1 C13 139.4(3) .
C16 Er1 C13 76.2(3) .
C28 Er1 C6 103.9(3) .
C32 Er1 C6 108.4(3) .
C16 Er1 C6 127.6(3) .
C13 Er1 C6 51.9(2) .
C28 Er1 C1 94.3(3) .
C32 Er1 C1 139.4(3) .
C16 Er1 C1 103.7(3) .
C13 Er1 C1 31.0(2) .
C6 Er1 C1 31.1(2) .
C28 Er1 C7 134.7(3) .
C32 Er1 C7 92.2(3) .
C16 Er1 C7 111.4(3) .
C13 Er1 C7 51.8(2) .
C6 Er1 C7 31.2(2) .
C1 Er1 C7 51.2(2) .
C28 Er1 C12 143.4(3) .
C32 Er1 C12 109.0(3) .
C16 Er1 C12 81.4(3) .
C13 Er1 C12 30.4(3) .
C6 Er1 C12 50.8(3) .
C1 Er1 C12 49.9(3) .
C7 Er1 C12 31.0(3) .
C16 N1 C17 110.9(7) .
C16 N1 C15 124.6(7) .
C17 N1 C15 124.4(7) .
C16 N2 C18 110.2(7) .
C16 N2 C19 125.1(7) .
C18 N2 C19 124.7(7) .
C28 Si1 C30 109.8(4) .
C28 Si1 C29 113.9(4) .
C30 Si1 C29 108.1(5) .
C28 Si1 C31 112.8(4) .
C30 Si1 C31 105.9(5) .
C29 Si1 C31 105.8(5) .
C32 Si2 C33 112.1(5) .
C32 Si2 C35 113.5(4) .
C33 Si2 C35 110.3(6) .
C32 Si2 C34 111.7(5) .
C33 Si2 C34 104.5(6) .
C35 Si2 C34 104.1(5) .
C2 C1 C13 132.5(7) .
C2 C1 C6 118.4(7) .
C13 C1 C6 109.1(6) .
C2 C1 Er1 118.1(5) .
C13 C1 Er1 73.5(4) .
C6 C1 Er1 73.8(4) .
C3 C2 C1 118.9(8) .
C3 C2 H2 120.5 .
C1 C2 H2 120.5 .
C2 C3 C4 123.0(9) .
C2 C3 H3 118.5 .
C4 C3 H3 118.5 .
C5 C4 C3 120.7(8) .
C5 C4 H4 119.7 .
C3 C4 H4 119.7 .
C4 C5 C6 118.7(8) .
C4 C5 H5 120.7 .
C6 C5 H5 120.7 .
C5 C6 C1 120.3(7) .
C5 C6 C7 132.0(8) .
C1 C6 C7 107.7(6) .
C5 C6 Er1 116.1(5) .
C1 C6 Er1 75.0(4) .
C7 C6 Er1 75.8(4) .
C8 C7 C6 133.3(8) .
C8 C7 C12 120.7(8) .
C6 C7 C12 105.9(7) .
C8 C7 Er1 119.2(5) .
C6 C7 Er1 73.0(4) .
C12 C7 Er1 74.9(6) .
C9 C8 C7 119.8(8) .
C9 C8 H8 120.1 .
C7 C8 H8 120.1 .
C8 C9 C10 120.7(8) .
C8 C9 H9 119.6 .
C10 C9 H9 119.6 .
C11 C10 C9 121.9(8) .
C11 C10 H10 119.1 .
C9 C10 H10 119.1 .
C10 C11 C12 118.9(9) .
C10 C11 H11 120.6 .
C12 C11 H11 120.6 .
C13 C12 C11 131.9(9) .
C13 C12 C7 110.2(8) .
C11 C12 C7 118.0(9) .
C13 C12 Er1 72.6(6) .
C11 C12 Er1 118.8(7) .
C7 C12 Er1 74.1(5) .
C12 C13 C1 106.9(7) .
C12 C13 C14 128.0(7) .
C1 C13 C14 124.7(7) .
C12 C13 Er1 77.0(5) .
C1 C13 Er1 75.5(4) .
C14 C13 Er1 119.5(5) .
C13 C14 C15 115.6(6) .
C13 C14 H14A 108.4 .
C15 C14 H14A 108.4 .
C13 C14 H14B 108.4 .
C15 C14 H14B 108.4 .
H14A C14 H14B 107.4 .
N1 C15 C14 112.6(6) .
N1 C15 H15A 109.1 .
C14 C15 H15A 109.1 .
N1 C15 H15B 109.1 .
C14 C15 H15B 109.1 .
H15A C15 H15B 107.8 .
N1 C16 N2 104.8(8) .
N1 C16 Er1 122.4(6) .
N2 C16 Er1 132.7(7) .
C18 C17 N1 106.9(7) .
C18 C17 H17 126.6 .
N1 C17 H17 126.6 .
C17 C18 N2 107.2(7) .
C17 C18 H18 126.4 .
N2 C18 H18 126.4 .
C24 C19 C20 121.3(8) .
C24 C19 N2 119.3(7) .
C20 C19 N2 119.5(7) .
C21 C20 C19 116.4(9) .
C21 C20 C25 122.5(8) .
C19 C20 C25 121.0(8) .
C22 C21 C20 122.8(9) .
C22 C21 H21 118.6 .
C20 C21 H21 118.6 .
C21 C22 C23 119.3(9) .
C21 C22 C27 119.8(10) .
C23 C22 C27 120.9(11) .
C22 C23 C24 121.2(9) .
C22 C23 H23 119.4 .
C24 C23 H23 119.4 .
C23 C24 C19 119.0(8) .
C23 C24 C26 120.1(8) .
C19 C24 C26 120.9(8) .
C20 C25 H25A 109.5 .
C20 C25 H25B 109.5 .
H25A C25 H25B 109.5 .
C20 C25 H25C 109.5 .
H25A C25 H25C 109.5 .
H25B C25 H25C 109.5 .
C24 C26 H26A 109.5 .
C24 C26 H26B 109.5 .
H26A C26 H26B 109.5 .
C24 C26 H26C 109.5 .
H26A C26 H26C 109.5 .
H26B C26 H26C 109.5 .
C22 C27 H27A 109.5 .
C22 C27 H27B 109.5 .
H27A C27 H27B 109.5 .
C22 C27 H27C 109.5 .
H27A C27 H27C 109.5 .
H27B C27 H27C 109.5 .
Si1 C28 Er1 139.7(4) .
Si1 C28 H28A 102.1 .
Er1 C28 H28A 102.1 .
Si1 C28 H28B 102.1 .
Er1 C28 H28B 102.1 .
H28A C28 H28B 104.8 .
Si1 C29 H29A 109.5 .
Si1 C29 H29B 109.5 .
H29A C29 H29B 109.5 .
Si1 C29 H29C 109.5 .
H29A C29 H29C 109.5 .
H29B C29 H29C 109.5 .
Si1 C30 H30A 109.5 .
Si1 C30 H30B 109.5 .
H30A C30 H30B 109.5 .
Si1 C30 H30C 109.5 .
H30A C30 H30C 109.5 .
H30B C30 H30C 109.5 .
Si1 C31 H31A 109.5 .
Si1 C31 H31B 109.5 .
H31A C31 H31B 109.5 .
Si1 C31 H31C 109.5 .
H31A C31 H31C 109.5 .
H31B C31 H31C 109.5 .
Si2 C32 Er1 129.4(4) .
Si2 C32 H32A 104.9 .
Er1 C32 H32A 104.9 .
Si2 C32 H32B 104.9 .
Er1 C32 H32B 104.9 .
H32A C32 H32B 105.8 .
Si2 C33 H33A 109.5 .
Si2 C33 H33B 109.5 .
H33A C33 H33B 109.5 .
Si2 C33 H33C 109.5 .
H33A C33 H33C 109.5 .
H33B C33 H33C 109.5 .
Si2 C34 H34A 109.5 .
Si2 C34 H34B 109.5 .
H34A C34 H34B 109.5 .
Si2 C34 H34C 109.5 .
H34A C34 H34C 109.5 .
H34B C34 H34C 109.5 .
Si2 C35 H35A 109.5 .
Si2 C35 H35B 109.5 .
H35A C35 H35B 109.5 .
Si2 C35 H35C 109.5 .
H35A C35 H35C 109.5 .
H35B C35 H35C 109.5 .
C37 C36 C37 117(2) 2_755
C37 C36 H36 121.5 2_755
C37 C36 H36 121.5 .
C36 C37 C40 115.7(18) .
C36 C37 C39 126.7(17) .
C40 C37 C39 117.3(18) .
C39 C38 C39 126(2) 2_755
C39 C38 H38 117.0 2_755
C39 C38 H38 117.0 .
C38 C39 C37 111.7(16) .
C38 C39 H39 124.1 .
C37 C39 H39 124.1 .
C37 C40 H40A 109.5 .
C37 C40 H40B 109.5 .
H40A C40 H40B 109.5 .
C37 C40 H40C 109.5 .
H40A C40 H40C 109.5 .
H40B C40 H40C 109.5 .

loop_
_geom_bond_atom_site_label_1
_geom_bond_atom_site_label_2
_geom_bond_distance
_geom_bond_site_symmetry_2
Er1 C28 2.333(8) .
Er1 C32 2.351(8) .
Er1 C16 2.473(11) .
Er1 C13 2.657(8) .
Er1 C6 2.667(7) .
Er1 C1 2.683(7) .
Er1 C7 2.702(8) .
Er1 C12 2.714(11) .
N1 C16 1.348(11) .
N1 C17 1.386(9) .
N1 C15 1.455(10) .
N2 C16 1.361(11) .
N2 C18 1.388(10) .
N2 C19 1.424(9) .
Si1 C28 1.846(9) .
Si1 C30 1.860(10) .
Si1 C29 1.866(9) .
Si1 C31 1.881(9) .
Si2 C32 1.828(8) .
Si2 C33 1.845(11) .
Si2 C35 1.856(10) .
Si2 C34 1.878(12) .
C1 C2 1.417(10) .
C1 C13 1.426(10) .
C1 C6 1.436(10) .
C2 C3 1.351(12) .
C2 H2 0.9500 .
C3 C4 1.391(14) .
C3 H3 0.9500 .
C4 C5 1.366(12) .
C4 H4 0.9500 .
C5 C6 1.414(10) .
C5 H5 0.9500 .
C6 C7 1.444(10) .
C7 C8 1.401(11) .
C7 C12 1.449(12) .
C8 C9 1.349(11) .
C8 H8 0.9500 .
C9 C10 1.421(12) .
C9 H9 0.9500 .
C10 C11 1.372(12) .
C10 H10 0.9500 .
C11 C12 1.428(12) .
C11 H11 0.9500 .
C12 C13 1.408(13) .
C13 C14 1.508(10) .
C14 C15 1.523(11) .
C14 H14A 0.9900 .
C14 H14B 0.9900 .
C15 H15A 0.9900 .
C15 H15B 0.9900 .
C17 C18 1.333(12) .
C17 H17 0.9500 .
C18 H18 0.9500 .
C19 C24 1.392(11) .
C19 C20 1.412(11) .
C20 C21 1.400(13) .
C20 C25 1.499(12) .
C21 C22 1.365(14) .
C21 H21 0.9500 .
C22 C23 1.375(13) .
C22 C27 1.538(13) .
C23 C24 1.384(11) .
C23 H23 0.9500 .
C24 C26 1.511(11) .
C25 H25A 0.9800 .
C25 H25B 0.9800 .
C25 H25C 0.9800 .
C26 H26A 0.9800 .
C26 H26B 0.9800 .
C26 H26C 0.9800 .
C27 H27A 0.9800 .
C27 H27B 0.9800 .
C27 H27C 0.9800 .
C28 H28A 0.9900 .
C28 H28B 0.9900 .
C29 H29A 0.9800 .
C29 H29B 0.9800 .
C29 H29C 0.9800 .
C30 H30A 0.9800 .
C30 H30B 0.9800 .
C30 H30C 0.9800 .
C31 H31A 0.9800 .
C31 H31B 0.9800 .
C31 H31C 0.9800 .
C32 H32A 0.9900 .
C32 H32B 0.9900 .
C33 H33A 0.9800 .
C33 H33B 0.9800 .
C33 H33C 0.9800 .
C34 H34A 0.9800 .
C34 H34B 0.9800 .
C34 H34C 0.9800 .
C35 H35A 0.9800 .
C35 H35B 0.9800 .
C35 H35C 0.9800 .
C36 C37 1.265(15) 2_755
C36 C37 1.265(15) .
C36 H36 0.9500 .
C37 C40 1.30(3) .
C37 C39 1.406(17) .
C38 C39 1.355(15) 2_755
C38 C39 1.355(15) .
C38 H38 0.9500 .
C39 H39 0.9500 .
C40 H40A 0.9800 .
C40 H40B 0.9800 .
C40 H40C 0.9800 .
